data_1512229
loop_
_publ_author_name
'Zhan, Ming'
'Zhang, Shaoguang'
'Zhang, Wen-Xiong'
'Xi, Zhenfeng'

_publ_section_title
;
 Diazo Compounds as Electrophiles To React with 1,4-Dilithio-1,3-dienes:
 Efficient Synthesis of 1-Imino-pyrrole Derivatives.
;
_journal_issue 16
_journal_name_full 'Organic letters'
_journal_page_first 4182
_journal_page_last 4185
_journal_paper_doi 10.1021/ol401878q
_journal_volume 15
_journal_year 2013
_chemical_absolute_configuration unk
_chemical_formula_moiety 'C42 H50 N4'
_chemical_formula_sum 'C42 H50 N4'
_chemical_formula_weight 610.86
_chemical_name_systematic
;
 ? 
;
_space_group_crystal_system tetragonal
_space_group_IT_number 82
_space_group_name_Hall 'I -4'
_space_group_name_H-M_alt 'I -4'
_symmetry_space_group_name_Hall 'I -4'
_symmetry_space_group_name_H-M 'I -4'
_atom_sites_solution_hydrogens geom
_atom_sites_solution_primary direct
_atom_sites_solution_secondary difmap
_audit_creation_date 2013-04-25
_audit_creation_method
;
  Olex2 1.2
  (compiled Dec  5 2012 16:20:19, GUI svn.r4385)
;
_cell_angle_alpha 90.00
_cell_angle_beta 90.00
_cell_angle_gamma 90.00
_cell_formula_units_Z 4
_cell_length_a 13.3049(7)
_cell_length_b 13.3049(7)
_cell_length_c 21.044(2)
_cell_measurement_reflns_used 1777
_cell_measurement_temperature 180.00(10)
_cell_measurement_theta_max 25.0710
_cell_measurement_theta_min 4.4600
_cell_volume 3725.2(4)
_computing_cell_refinement
;
CrysAlisPro, Agilent Technologies,
Version 1.171.36.28 (release 01-02-2013 CrysAlis171 .NET)
(compiled Feb  1 2013,16:14:44)
;
_computing_data_collection
;
CrysAlisPro, Agilent Technologies,
Version 1.171.36.28 (release 01-02-2013 CrysAlis171 .NET)
(compiled Feb  1 2013,16:14:44)
;
_computing_data_reduction
;
CrysAlisPro, Agilent Technologies,
Version 1.171.36.28 (release 01-02-2013 CrysAlis171 .NET)
(compiled Feb  1 2013,16:14:44)
;
_computing_molecular_graphics
;
O. V. Dolomanov, L. J. Bourhis, R. J. Gildea, J. A. K. Howard and H. Puschmann,
OLEX2: a complete structure solution, refinement and analysis program.
J. Appl. Cryst. (2009). 42, 339-341.
;
_computing_publication_material
;
O. V. Dolomanov, L. J. Bourhis, R. J. Gildea, J. A. K. Howard and H. Puschmann,
OLEX2: a complete structure solution, refinement and analysis program.
J. Appl. Cryst. (2009). 42, 339-341.
;
_computing_structure_refinement
;
SHELXL, G.M. Sheldrick, Acta Cryst.
(2008). A64, 112-122
;
_computing_structure_solution
;
SHELXS, G.M. Sheldrick, Acta Cryst.
(2008). A64, 112-122
;
_diffrn_ambient_temperature 180.00(10)
_diffrn_detector_area_resol_mean 10.3914
_diffrn_measured_fraction_theta_full 0.9985
_diffrn_measured_fraction_theta_max 0.7699
_diffrn_measurement_details
;
  1 omega    0.00   46.00   1.0000   15.1400
omega____ theta____ kappa____ phi______ frames
    -       11.5565   38.0000    0.0000 46

  2 omega  -32.00   39.00   1.0000   15.1400
omega____ theta____ kappa____ phi______ frames
    -       11.5565  -19.0000  150.0000 71
;
_diffrn_measurement_device_type 'SuperNova, Dual, Cu at zero, Atlas'
_diffrn_measurement_method '\w scans'
_diffrn_orient_matrix_UB_11 0.0375914000
_diffrn_orient_matrix_UB_12 -0.0151073000
_diffrn_orient_matrix_UB_13 -0.0219485000
_diffrn_orient_matrix_UB_21 0.0117880000
_diffrn_orient_matrix_UB_22 -0.0417009000
_diffrn_orient_matrix_UB_23 0.0196257000
_diffrn_orient_matrix_UB_31 -0.0358394000
_diffrn_orient_matrix_UB_32 -0.0294976000
_diffrn_orient_matrix_UB_33 -0.0165309000
_diffrn_radiation_monochromator mirror
_diffrn_radiation_type 'Mo K\a'
_diffrn_radiation_wavelength 0.7107
_diffrn_reflns_av_R_equivalents 0.0237
_diffrn_reflns_av_unetI/netI 0.0432
_diffrn_reflns_limit_h_max 13
_diffrn_reflns_limit_h_min -16
_diffrn_reflns_limit_k_max 15
_diffrn_reflns_limit_k_min -15
_diffrn_reflns_limit_l_max 25
_diffrn_reflns_limit_l_min -15
_diffrn_reflns_number 5204
_diffrn_reflns_theta_full 26.01
_diffrn_reflns_theta_max 26.01
_diffrn_reflns_theta_min 2.90
_diffrn_source 'SuperNova (Mo) X-ray Source'
_exptl_absorpt_coefficient_mu 0.064
_exptl_absorpt_correction_T_max 1.00000
_exptl_absorpt_correction_T_min 0.09640
_exptl_absorpt_correction_type multi-scan
_exptl_absorpt_process_details
;
CrysAlisPro, Agilent Technologies,
Version 1.171.36.28 (release 01-02-2013 CrysAlis171 .NET)
(compiled Feb  1 2013,16:14:44)
Empirical absorption correction using spherical harmonics,
 implemented in SCALE3 ABSPACK scaling algorithm.
;
_exptl_crystal_colour 'clear yellow'
_exptl_crystal_colour_lustre clear
_exptl_crystal_colour_primary yellow
_exptl_crystal_density_diffrn 1.089
_exptl_crystal_density_method 'not measured'
_exptl_crystal_description
;
;
_exptl_crystal_F_000 1320
_exptl_crystal_size_max 0.3
_exptl_crystal_size_mid 0.3
_exptl_crystal_size_min 0.3
_refine_diff_density_max 0.500
_refine_diff_density_min -0.693
_refine_diff_density_rms 0.051
_refine_ls_abs_structure_details 'Flack H D (1983), Acta Cryst. A39, 876-881'
_refine_ls_abs_structure_Flack -1(5)
_refine_ls_extinction_method none
_refine_ls_goodness_of_fit_ref 1.035
_refine_ls_hydrogen_treatment none
_refine_ls_matrix_type full
_refine_ls_number_parameters 219
_refine_ls_number_reflns 3463
_refine_ls_number_restraints 0
_refine_ls_restrained_S_all 1.035
_refine_ls_R_factor_all 0.0884
_refine_ls_R_factor_gt 0.0708
_refine_ls_shift/su_max 0.001
_refine_ls_shift/su_mean 0.000
_refine_ls_structure_factor_coef Fsqd
_refine_ls_weighting_details 'calc w=1/[\s^2^(Fo^2^)+(0.1204P)^2^+1.8876P] where P=(Fo^2^+2Fc^2^)/3'
_refine_ls_weighting_scheme calc
_refine_ls_wR_factor_gt 0.1887
_refine_ls_wR_factor_ref 0.2086
_reflns_number_gt 2709
_reflns_number_total 3463
_reflns_threshold_expression >2sigma(I)
_cod_data_source_file ol401878q_si_004.cif
_cod_data_source_block 13apr23a
_cod_original_cell_volume 3725.3(4)
_cod_database_code 1512229
_chemical_oxdiff_formula 'C38 H40 N4'
_reflns_odcompleteness_completeness 99.85
_reflns_odcompleteness_iscentric 1
_reflns_odcompleteness_theta 26.32
_olex2_refinement_description
;
1. Fixed Uiso
 At 1.2 times of:
  H3 of C3, H4 of C4, H5 of C5, H6 of C6, H7 of C7, H9 of C9, H10 of C10, H11
  of C11, H12 of C12, H13 of C13, {H16A,H16B} of C16, {H17A,H17B,H17C,H17D} of
  C17, {H19A,H19B} of C19, {H20A,H20B} of C20
 At 1.5 times of:
  {H18A,H18B,H18C} of C18, {H21A,H21B,H21C} of C21, {H18D,H18E,H18F} of C181
2. Uiso/Uaniso restraints and constraints
Uanis(C16) = Uanis(C17)
3. Others
 Sof(H17A)=Sof(H17B)=1-Sof(H17B)=1-Sof(H17B)=1-Sof(H17B)=1-Sof(H17B)=1-
 Sof(H17B)=1-Sof(H17B)=Sof(C181)=Sof(H18D)=Sof(H18E)=Sof(H18F)
4.a Secondary CH2 refined with riding coordinates:
 C16(H16A,H16B), C17(H17A,H17B), C19(H19A,H19B), C20(H20A,H20B)
4.b Aromatic/amide H refined with riding coordinates:
 C3(H3), C4(H4), C5(H5), C6(H6), C7(H7), C9(H9), C10(H10), C11(H11), C12(H12),
 C13(H13)
4.c Idealised Me refined as rotating group:
 C18(H18A,H18B,H18C), C21(H21A,H21B,H21C), C181(H18D,H18E,H18F)
;

loop_
_space_group_symop_id
_space_group_symop_operation_xyz
1 'x, y, z'
2 'y, -x, -z'
3 '-x, -y, z'
4 '-y, x, -z'
5 'x+1/2, y+1/2, z+1/2'
6 'y+1/2, -x+1/2, -z+1/2'
7 '-x+1/2, -y+1/2, z+1/2'
8 '-y+1/2, x+1/2, -z+1/2'

loop_
_atom_site_label
_atom_site_type_symbol
_atom_site_fract_x
_atom_site_fract_y
_atom_site_fract_z
_atom_site_U_iso_or_equiv
_atom_site_adp_type
_atom_site_occupancy
_atom_site_symmetry_multiplicity
_atom_site_calc_flag
_atom_site_refinement_flags
_atom_site_disorder_assembly
_atom_site_disorder_group
N1 N 0.5864(2) 0.64351(19) 0.79060(14) 0.0416(6) Uani 1 1 d . . .
N2 N 0.5834(2) 0.5950(2) 0.73334(14) 0.0433(7) Uani 1 1 d . . .
H2 H 0.602(2) 0.525(3) 0.7306(15) 0.032(8) Uiso 1 1 d . . .
C1 C 0.6438(2) 0.6080(2) 0.83480(16) 0.0393(7) Uani 1 1 d . . .
C2 C 0.6477(2) 0.6634(2) 0.89593(18) 0.0432(8) Uani 1 1 d . . .
C3 C 0.6159(3) 0.7623(3) 0.8996(2) 0.0538(9) Uani 1 1 d . . .
H3 H 0.5925 0.7957 0.8625 0.065 Uiso 1 1 calc R . .
C4 C 0.6183(4) 0.8125(3) 0.9570(2) 0.0659(11) Uani 1 1 d . . .
H4 H 0.5978 0.8808 0.9588 0.079 Uiso 1 1 calc R . .
C5 C 0.6501(3) 0.7648(4) 1.0117(2) 0.0674(12) Uani 1 1 d . . .
H5 H 0.6507 0.7995 1.0512 0.081 Uiso 1 1 calc R . .
C6 C 0.6808(3) 0.6664(4) 1.00812(19) 0.0643(11) Uani 1 1 d . . .
H6 H 0.7027 0.6328 1.0454 0.077 Uiso 1 1 calc R . .
C7 C 0.6801(3) 0.6163(3) 0.95134(18) 0.0537(9) Uani 1 1 d . . .
H7 H 0.7021 0.5485 0.9497 0.064 Uiso 1 1 calc R . .
C8 C 0.7031(2) 0.5132(2) 0.82760(15) 0.0409(7) Uani 1 1 d . . .
C9 C 0.8060(3) 0.5163(3) 0.8236(2) 0.0553(9) Uani 1 1 d . . .
H9 H 0.8402 0.5785 0.8282 0.066 Uiso 1 1 calc R . .
C10 C 0.8609(4) 0.4276(4) 0.8129(2) 0.0757(14) Uani 1 1 d . . .
H10 H 0.9321 0.4298 0.8092 0.091 Uiso 1 1 calc R . .
C11 C 0.8107(4) 0.3372(4) 0.8077(2) 0.0732(14) Uani 1 1 d . . .
H11 H 0.8470 0.2770 0.8000 0.088 Uiso 1 1 calc R . .
C12 C 0.7100(4) 0.3347(3) 0.8136(2) 0.0750(14) Uani 1 1 d . . .
H12 H 0.6760 0.2720 0.8111 0.090 Uiso 1 1 calc R . .
C13 C 0.6552(3) 0.4216(3) 0.8231(2) 0.0579(10) Uani 1 1 d . . .
H13 H 0.5841 0.4182 0.8266 0.070 Uiso 1 1 calc R . .
C14 C 0.5085(2) 0.6207(2) 0.68872(16) 0.0421(7) Uani 1 1 d . . .
C15 C 0.4798(3) 0.5526(3) 0.64562(17) 0.0443(8) Uani 1 1 d . . .
C16 C 0.4742(3) 0.7283(3) 0.6925(3) 0.0752(10) Uani 1 1 d . A .
H16A H 0.4174 0.7365 0.6626 0.090 Uiso 1 1 calc R . .
H16B H 0.4473 0.7396 0.7358 0.090 Uiso 1 1 calc R . .
C17 C 0.5463(4) 0.8079(3) 0.6793(3) 0.0752(10) Uani 1 1 d . . .
H17A H 0.5147 0.8744 0.6863 0.090 Uiso 0.608(13) 1 calc PR A 1
H17B H 0.6048 0.8018 0.7081 0.090 Uiso 0.608(13) 1 calc PR A 1
H17C H 0.5848 0.8127 0.7195 0.090 Uiso 0.392(13) 1 d PR A 2
H17D H 0.5928 0.7762 0.6486 0.090 Uiso 0.392(13) 1 d PR A 2
C18 C 0.5422(9) 0.8997(7) 0.6602(7) 0.073(5) Uani 0.392(13) 1 d P A 2
H18A H 0.4728 0.9166 0.6489 0.109 Uiso 0.392(13) 1 calc PR A 2
H18B H 0.5855 0.9080 0.6228 0.109 Uiso 0.392(13) 1 calc PR A 2
H18C H 0.5653 0.9444 0.6942 0.109 Uiso 0.392(13) 1 calc PR A 2
C19 C 0.4055(3) 0.5753(3) 0.59294(19) 0.0590(10) Uani 1 1 d . . .
H19A H 0.4296 0.5446 0.5529 0.071 Uiso 1 1 calc R . .
H19B H 0.4018 0.6489 0.5865 0.071 Uiso 1 1 calc R . .
C20 C 0.2987(4) 0.5346(4) 0.6082(3) 0.0844(16) Uani 1 1 d . . .
H20A H 0.3037 0.4619 0.6179 0.101 Uiso 1 1 calc R . .
H20B H 0.2733 0.5688 0.6467 0.101 Uiso 1 1 calc R . .
C21 C 0.2247(4) 0.5488(5) 0.5560(3) 0.0867(15) Uani 1 1 d . . .
H21A H 0.2455 0.5094 0.5189 0.130 Uiso 1 1 calc R . .
H21B H 0.2215 0.6201 0.5445 0.130 Uiso 1 1 calc R . .
H21C H 0.1583 0.5261 0.5702 0.130 Uiso 1 1 calc R . .
C181 C 0.5733(7) 0.8001(7) 0.6243(5) 0.089(4) Uani 0.608(13) 1 d P A 1
H18D H 0.6254 0.7482 0.6211 0.134 Uiso 0.608(13) 1 calc PR A 1
H18E H 0.6006 0.8645 0.6097 0.134 Uiso 0.608(13) 1 calc PR A 1
H18F H 0.5158 0.7812 0.5977 0.134 Uiso 0.608(13) 1 calc PR A 1

loop_
_atom_site_aniso_label
_atom_site_aniso_U_11
_atom_site_aniso_U_22
_atom_site_aniso_U_33
_atom_site_aniso_U_23
_atom_site_aniso_U_13
_atom_site_aniso_U_12
N1 0.0419(14) 0.0381(13) 0.0448(16) -0.0002(12) -0.0052(12) -0.0002(11)
N2 0.0475(16) 0.0400(15) 0.0424(16) -0.0010(13) -0.0083(13) 0.0029(12)
C1 0.0377(15) 0.0347(15) 0.0455(18) 0.0008(14) -0.0018(14) -0.0032(12)
C2 0.0420(17) 0.0394(16) 0.0481(19) -0.0004(15) -0.0008(15) -0.0038(14)
C3 0.069(2) 0.0410(18) 0.052(2) -0.0039(16) 0.0012(19) -0.0043(17)
C4 0.083(3) 0.049(2) 0.066(3) -0.013(2) 0.009(2) -0.0042(19)
C5 0.075(3) 0.079(3) 0.048(2) -0.019(2) 0.009(2) -0.003(2)
C6 0.070(2) 0.080(3) 0.043(2) -0.009(2) -0.0072(19) 0.007(2)
C7 0.057(2) 0.061(2) 0.043(2) -0.0043(17) -0.0028(17) 0.0110(17)
C8 0.0470(17) 0.0435(17) 0.0322(15) -0.0002(14) -0.0077(14) 0.0026(13)
C9 0.0480(19) 0.060(2) 0.058(2) 0.0107(18) 0.0072(18) 0.0035(17)
C10 0.065(3) 0.092(3) 0.070(3) 0.020(3) 0.021(2) 0.034(2)
C11 0.109(4) 0.062(3) 0.049(2) 0.006(2) 0.009(2) 0.037(3)
C12 0.104(4) 0.044(2) 0.077(3) -0.001(2) -0.035(3) 0.013(2)
C13 0.067(2) 0.0408(19) 0.066(3) 0.0023(18) -0.021(2) 0.0004(16)
C14 0.0413(16) 0.0448(17) 0.0403(18) 0.0099(14) -0.0015(14) -0.0007(13)
C15 0.0441(18) 0.0495(18) 0.0393(17) 0.0064(15) -0.0003(14) -0.0031(15)
C16 0.0692(19) 0.0550(16) 0.101(3) 0.0219(18) -0.023(2) -0.0039(14)
C17 0.0692(19) 0.0550(16) 0.101(3) 0.0219(18) -0.023(2) -0.0039(14)
C18 0.062(7) 0.043(5) 0.114(11) 0.019(6) -0.023(7) -0.010(4)
C19 0.064(2) 0.060(2) 0.053(2) 0.0063(19) -0.0170(19) 0.0009(19)
C20 0.078(3) 0.080(3) 0.095(4) 0.025(3) -0.034(3) -0.020(3)
C21 0.083(3) 0.096(4) 0.081(4) -0.005(3) -0.024(3) 0.001(3)
C181 0.082(6) 0.097(6) 0.090(7) -0.036(5) -0.043(5) 0.034(5)

loop_
_atom_type_symbol
_atom_type_description
_atom_type_scat_dispersion_real
_atom_type_scat_dispersion_imag
_atom_type_scat_source
C C 0.0033 0.0016 'International Tables Vol C Tables 4.2.6.8 and 6.1.1.4'
H H 0.0000 0.0000 'International Tables Vol C Tables 4.2.6.8 and 6.1.1.4'
N N 0.0061 0.0033 'International Tables Vol C Tables 4.2.6.8 and 6.1.1.4'

loop_
_geom_angle_atom_site_label_1
_geom_angle_atom_site_label_2
_geom_angle_atom_site_label_3
_geom_angle
_geom_angle_site_symmetry_1
_geom_angle_site_symmetry_3
C1 N1 N2 118.6(3) . .
N1 N2 H2 120.1(19) . .
N1 N2 C14 119.5(3) . .
C14 N2 H2 111.9(19) . .
N1 C1 C2 117.6(3) . .
N1 C1 C8 123.1(3) . .
C2 C1 C8 119.2(3) . .
C3 C2 C1 120.6(3) . .
C3 C2 C7 118.4(3) . .
C7 C2 C1 120.9(3) . .
C2 C3 H3 120.0 . .
C4 C3 C2 120.1(4) . .
C4 C3 H3 120.0 . .
C3 C4 H4 119.5 . .
C3 C4 C5 121.0(4) . .
C5 C4 H4 119.5 . .
C4 C5 H5 120.6 . .
C6 C5 C4 118.8(4) . .
C6 C5 H5 120.6 . .
C5 C6 H6 119.7 . .
C7 C6 C5 120.7(4) . .
C7 C6 H6 119.7 . .
C2 C7 H7 119.5 . .
C6 C7 C2 121.0(3) . .
C6 C7 H7 119.5 . .
C9 C8 C1 120.5(3) . .
C9 C8 C13 118.9(3) . .
C13 C8 C1 120.6(3) . .
C8 C9 H9 119.9 . .
C8 C9 C10 120.2(4) . .
C10 C9 H9 119.9 . .
C9 C10 H10 120.3 . .
C11 C10 C9 119.5(4) . .
C11 C10 H10 120.3 . .
C10 C11 H11 120.1 . .
C12 C11 C10 119.8(4) . .
C12 C11 H11 120.1 . .
C11 C12 H12 119.4 . .
C11 C12 C13 121.2(4) . .
C13 C12 H12 119.4 . .
C8 C13 C12 120.4(4) . .
C8 C13 H13 119.8 . .
C12 C13 H13 119.8 . .
N2 C14 C16 114.2(3) . .
C15 C14 N2 119.2(3) . .
C15 C14 C16 126.4(3) . .
C14 C15 C15 122.0(3) . 3_665
C14 C15 C19 123.2(3) . .
C15 C15 C19 114.8(3) 3_665 .
C14 C16 H16A 107.6 . .
C14 C16 H16B 107.6 . .
H16A C16 H16B 107.0 . .
C17 C16 C14 118.8(4) . .
C17 C16 H16A 107.6 . .
C17 C16 H16B 107.6 . .
C16 C17 H17A 110.0 . .
C16 C17 H17B 110.0 . .
C16 C17 H17C 103.1 . .
C16 C17 H17D 103.1 . .
H17A C17 H17B 108.4 . .
H17A C17 H17C 92.0 . .
H17A C17 H17D 138.0 . .
H17B C17 H17C 22.5 . .
H17B C17 H17D 82.7 . .
H17C C17 H17D 105.1 . .
C18 C17 C16 136.2(7) . .
C18 C17 H17A 35.0 . .
C18 C17 H17B 107.6 . .
C18 C17 H17C 103.1 . .
C18 C17 H17D 103.1 . .
C181 C17 C16 108.3(7) . .
C181 C17 H17A 110.0 . .
C181 C17 H17B 110.0 . .
C181 C17 H17C 131.6 . .
C181 C17 H17D 32.5 . .
C181 C17 C18 78.2(9) . .
C17 C18 H18A 109.5 . .
C17 C18 H18B 109.5 . .
C17 C18 H18C 109.5 . .
H18A C18 H18B 109.5 . .
H18A C18 H18C 109.5 . .
H18B C18 H18C 109.5 . .
C15 C19 H19A 109.2 . .
C15 C19 H19B 109.2 . .
C15 C19 C20 112.1(3) . .
H19A C19 H19B 107.9 . .
C20 C19 H19A 109.2 . .
C20 C19 H19B 109.2 . .
C19 C20 H20A 108.7 . .
C19 C20 H20B 108.7 . .
H20A C20 H20B 107.6 . .
C21 C20 C19 114.1(5) . .
C21 C20 H20A 108.7 . .
C21 C20 H20B 108.7 . .
C20 C21 H21A 109.5 . .
C20 C21 H21B 109.5 . .
C20 C21 H21C 109.5 . .
H21A C21 H21B 109.5 . .
H21A C21 H21C 109.5 . .
H21B C21 H21C 109.5 . .
C17 C181 H17D 54.3 . .
C17 C181 H18D 109.5 . .
C17 C181 H18E 109.5 . .
C17 C181 H18F 109.5 . .
H17D C181 H18D 55.4 . .
H17D C181 H18E 121.5 . .
H17D C181 H18F 129.0 . .

loop_
_geom_bond_atom_site_label_1
_geom_bond_atom_site_label_2
_geom_bond_distance
_geom_bond_site_symmetry_2
N1 N2 1.367(4) .
N1 C1 1.293(4) .
N2 H2 0.97(3) .
N2 C14 1.412(4) .
C1 C2 1.483(5) .
C1 C8 1.495(5) .
C2 C3 1.384(5) .
C2 C7 1.392(5) .
C3 H3 0.9500 .
C3 C4 1.381(6) .
C4 H4 0.9500 .
C4 C5 1.381(7) .
C5 H5 0.9500 .
C5 C6 1.374(6) .
C6 H6 0.9500 .
C6 C7 1.368(5) .
C7 H7 0.9500 .
C8 C9 1.372(5) .
C8 C13 1.379(5) .
C9 H9 0.9500 .
C9 C10 1.407(6) .
C10 H10 0.9500 .
C10 C11 1.380(7) .
C11 H11 0.9500 .
C11 C12 1.345(8) .
C12 H12 0.9500 .
C12 C13 1.382(6) .
C13 H13 0.9500 .
C14 C15 1.338(5) .
C14 C16 1.505(5) .
C15 C15 1.500(7) 3_665
C15 C19 1.516(5) .
C16 H16A 0.9900 .
C16 H16B 0.9900 .
C16 C17 1.455(6) .
C17 H17A 0.9900 .
C17 H17B 0.9900 .
C17 H17C 0.9898 .
C17 H17D 0.9901 .
C17 C18 1.288(11) .
C17 C181 1.218(11) .
C18 H18A 0.9800 .
C18 H18B 0.9800 .
C18 H18C 0.9800 .
C19 H19A 0.9900 .
C19 H19B 0.9900 .
C19 C20 1.554(7) .
C20 H20A 0.9900 .
C20 H20B 0.9900 .
C20 C21 1.487(7) .
C21 H21A 0.9800 .
C21 H21B 0.9800 .
C21 H21C 0.9800 .
C181 H17D 0.6560 .
C181 H18D 0.9800 .
C181 H18E 0.9800 .
C181 H18F 0.9800 .
